data_2002142
loop_
_publ_author_name
'Wulff, L'
'Wedel, B'
'Mueller-Buschbaum, Hk'

_publ_section_title
;
Zur Kristallchemie von Telluraten mit Mn2+ im kationischen und
anionischen Teil der Kristallstruktur: (Mn2.4 Cu0.6) Te O6, Ba2 Mn Te
O6 und Pb (Mn0.5 Te0.5) O3
;
_journal_name_full
;
Zeitschrift fuer Naturforschung, Teil B. Anorganische Chemie,
Organische Chemie (42,1987-)
;
_journal_page_first 49
_journal_page_last 52
_journal_volume 53
_journal_year 1998
_chemical_formula_analytical 'Cu.34 Mn2.42 Te O6'
_chemical_formula_structural '(Cu.21 Mn2.79) (Te O6)'
_chemical_formula_sum 'Cu0.21 Mn2.79 O6 Te'
_chemical_name_systematic 'Copper manganese tellurate (0.21/2.79/1)'
_space_group_IT_number 148
_symmetry_cell_setting trigonal
_symmetry_space_group_name_Hall '-R 3'
_symmetry_space_group_name_H-M 'R -3 :H'
_cell_angle_alpha 90
_cell_angle_beta 90
_cell_angle_gamma 120
_cell_formula_units_Z 6
_cell_length_a 8.8262(8)
_cell_length_b 8.8262(8)
_cell_length_c 10.687(2)
_cell_volume 721.0
_refine_ls_R_factor_all 0.0349
_cod_original_sg_symbol_H-M 'R -3 H'
_cod_original_formula_sum 'Cu.21 Mn2.79 O6 Te'
_cod_database_code 2002142

loop_
_symmetry_equiv_pos_as_xyz
x,y,z
-y,x-y,z
y-x,-x,z
-x,-y,-z
y,y-x,-z
x-y,x,-z
1/3+x,2/3+y,2/3+z
2/3+x,1/3+y,1/3+z
1/3-y,2/3+x-y,2/3+z
2/3-y,1/3+x-y,1/3+z
1/3-x+y,2/3-x,2/3+z
2/3-x+y,1/3-x,1/3+z
1/3-x,2/3-y,2/3-z
2/3-x,1/3-y,1/3-z
1/3+y,2/3-x+y,2/3-z
2/3+y,1/3-x+y,1/3-z
1/3+x-y,2/3+x,2/3-z
2/3+x-y,1/3+x,1/3-z

loop_
_atom_site_aniso_label
_atom_site_aniso_U_11
_atom_site_aniso_U_12
_atom_site_aniso_U_13
_atom_site_aniso_U_22
_atom_site_aniso_U_23
_atom_site_aniso_U_33
Te1 0.0055(2) 0.00277(9) 0. 0.0055(2) 0. 0.0083(3)
Te2 0.0061(2) 0.00303(9) 0. 0.0061(2) 0. 0.0081(3)
Mn1 0.0102(3) 0.0058(2) 0.0004(2) 0.0094(3) 0.0001(2) 0.0114(3)
Cu1 0.0102(3) 0.0058(2) 0.0004(2) 0.0094(3) 0.0001(2) 0.0114(3)
O1 0.0119(11) 0.0076(9) 0.0032(10) 0.0134(12) 0.0012(10) 0.0124(11)
O2 0.0099(12) 0.0038(10) -0.0045(10) 0.0179(12) -0.0033(11) 0.0137(12)

loop_
_atom_site_label
_atom_site_type_symbol
_atom_site_symmetry_multiplicity
_atom_site_Wyckoff_symbol
_atom_site_fract_x
_atom_site_fract_y
_atom_site_fract_z
_atom_site_occupancy
_atom_site_attached_hydrogens
_atom_site_calc_flag
Te1 Te6+ 3 a 0. 0. 0. 1. 0 d
Te2 Te6+ 3 b 0. 0. 0.5 1. 0 d
Mn1 Mn2+ 18 f 0.26234(7) 0.22336(7) 0.28708(5) 0.93(2) 0 d
Cu1 Cu2+ 18 f 0.26234(7) 0.22336(7) 0.28708(5) 0.07(2) 0 d
O1 O2- 18 f 0.4897(3) 0.6389(3) 0.0567(3) 1. 0 d
O2 O2- 18 f 0.5312(4) 0.8301(4) 0.7638(3) 1. 0 d

loop_
_atom_type_symbol
_atom_type_oxidation_number
Te6+ 6.000
Mn2+ 2.000
Cu2+ 2.000
O2- -2.000
